data_4025581
loop_
_publ_author_name
'Yu-Ming Zhao'
'Peiming Gu'
'Yong-Qiang Tu'
'Hai-Jun Zhang'
'Qing-Wei Zhang'
'Chun-An Fan'

_publ_section_title
;
 One-Pot Synthesis of Aminoenone via Direct Reaction of the Chloroalkyl
 Enone with NaN3: Rapid Access to Polycyclic Alkaloids
;
_journal_name_full 'Journal of Organic Chemistry'
_journal_page_first 5289
_journal_page_last 5295
_journal_paper_doi 10.1021/jo101226r
_journal_volume 75
_journal_year 2010
_chemical_formula_sum 'C14 H13 N3 O3'
_chemical_formula_weight 271.27
_chemical_name_systematic
; 
 ? 
;
_space_group_IT_number 14
_symmetry_cell_setting monoclinic
_symmetry_space_group_name_Hall '-P 2ybc'
_symmetry_space_group_name_H-M 'P 1 21/c 1'
_atom_sites_solution_hydrogens geom
_atom_sites_solution_primary direct
_atom_sites_solution_secondary difmap
_audit_creation_method SHELXL-97
_cell_angle_alpha 90.00
_cell_angle_beta 95.006(8)
_cell_angle_gamma 90.00
_cell_formula_units_Z 4
_cell_length_a 13.632(2)
_cell_length_b 6.6388(10)
_cell_length_c 14.072(2)
_cell_measurement_reflns_used 2652
_cell_measurement_temperature 296(2)
_cell_measurement_theta_max 27.48
_cell_measurement_theta_min 2.91
_cell_volume 1268.7(3)
_computing_cell_refinement 'Bruker SAINT'
_computing_data_collection 'Bruker APEX2'
_computing_data_reduction 'Bruker SAINT'
_computing_molecular_graphics 'Bruker SHELXTL'
_computing_publication_material 'Bruker SHELXTL'
_computing_structure_refinement 'SHELXL-97 (Sheldrick, 2008)'
_computing_structure_solution 'SHELXS-97 (Sheldrick, 2008)'
_diffrn_ambient_temperature 296(2)
_diffrn_measured_fraction_theta_full 0.994
_diffrn_measured_fraction_theta_max 0.994
_diffrn_measurement_device_type 'Bruker APEX-II CCD'
_diffrn_measurement_method '\f and \w scans'
_diffrn_radiation_monochromator graphite
_diffrn_radiation_source 'fine-focus sealed tube'
_diffrn_radiation_type MoK\a
_diffrn_radiation_wavelength 0.71073
_diffrn_reflns_av_R_equivalents 0.0184
_diffrn_reflns_av_sigmaI/netI 0.0191
_diffrn_reflns_limit_h_max 17
_diffrn_reflns_limit_h_min -14
_diffrn_reflns_limit_k_max 8
_diffrn_reflns_limit_k_min -8
_diffrn_reflns_limit_l_max 17
_diffrn_reflns_limit_l_min -16
_diffrn_reflns_number 7420
_diffrn_reflns_theta_full 26.99
_diffrn_reflns_theta_max 26.99
_diffrn_reflns_theta_min 1.50
_exptl_absorpt_coefficient_mu 0.103
_exptl_absorpt_correction_T_max 0.9718
_exptl_absorpt_correction_T_min 0.9679
_exptl_absorpt_correction_type multi-scan
_exptl_absorpt_process_details SADABS
_exptl_crystal_colour colorless
_exptl_crystal_density_diffrn 1.420
_exptl_crystal_density_method 'not measured'
_exptl_crystal_description block
_exptl_crystal_F_000 568
_exptl_crystal_size_max 0.32
_exptl_crystal_size_mid 0.31
_exptl_crystal_size_min 0.28
_refine_diff_density_max 0.258
_refine_diff_density_min -0.175
_refine_diff_density_rms 0.036
_refine_ls_extinction_method none
_refine_ls_goodness_of_fit_ref 0.665
_refine_ls_hydrogen_treatment constr
_refine_ls_matrix_type full
_refine_ls_number_parameters 181
_refine_ls_number_reflns 2754
_refine_ls_number_restraints 0
_refine_ls_restrained_S_all 0.665
_refine_ls_R_factor_all 0.0538
_refine_ls_R_factor_gt 0.0425
_refine_ls_shift/su_max 0.000
_refine_ls_shift/su_mean 0.000
_refine_ls_structure_factor_coef Fsqd
_refine_ls_weighting_details 'calc w=1/[\s^2^(Fo^2^)+(0.1633P)^2^+0.7557P] where P=(Fo^2^+2Fc^2^)/3'
_refine_ls_weighting_scheme calc
_refine_ls_wR_factor_gt 0.1405
_refine_ls_wR_factor_ref 0.1643
_reflns_number_gt 2181
_reflns_number_total 2754
_reflns_threshold_expression >2sigma(I)
_cod_data_source_file jo101226r_si_003.cif
_cod_data_source_block p21c
_cod_depositor_comments
;
The following automatic conversions were performed:

'_symmetry_cell_setting' value 'Monoclinic' changed to 'monoclinic'
according to the built-in table from CIF Core dictionary named
'cif_core.dic' version 2.4.1 from 2010-06-29.

Automatic conversion script
Id: cif_fix_values 1646 2011-03-28 12:23:43Z adriana 
;
_cod_database_code 4025581

loop_
_symmetry_equiv_pos_as_xyz
'x, y, z'
'-x, y+1/2, -z+1/2'
'-x, -y, -z'
'x, -y-1/2, z-1/2'

loop_
_atom_site_label
_atom_site_type_symbol
_atom_site_fract_x
_atom_site_fract_y
_atom_site_fract_z
_atom_site_U_iso_or_equiv
_atom_site_adp_type
_atom_site_occupancy
_atom_site_symmetry_multiplicity
_atom_site_calc_flag
_atom_site_refinement_flags
_atom_site_disorder_assembly
_atom_site_disorder_group
C1 C 0.68578(10) 0.0907(2) 0.10715(10) 0.0321(3) Uani 1 1 d . . .
C2 C 0.75557(11) 0.1413(2) 0.19320(10) 0.0321(3) Uani 1 1 d . . .
C3 C 0.81096(11) 0.3197(2) 0.18992(11) 0.0381(4) Uani 1 1 d . . .
H3 H 0.8029 0.4068 0.1380 0.046 Uiso 1 1 calc R . .
C4 C 0.87681(12) 0.3594(3) 0.26584(12) 0.0434(4) Uani 1 1 d . . .
C5 C 0.9979(2) 0.4784(5) 0.36489(17) 0.0899(9) Uani 1 1 d . . .
H5A H 1.0642 0.4483 0.3492 0.108 Uiso 1 1 calc R . .
H5B H 1.0009 0.5934 0.4076 0.108 Uiso 1 1 calc R . .
C6 C 0.88948(12) 0.2311(3) 0.34338(12) 0.0460(4) Uani 1 1 d . . .
C7 C 0.83570(13) 0.0594(3) 0.34911(11) 0.0464(4) Uani 1 1 d . . .
H7 H 0.8445 -0.0247 0.4020 0.056 Uiso 1 1 calc R . .
C8 C 0.76625(12) 0.0138(2) 0.27198(10) 0.0382(4) Uani 1 1 d . . .
C9 C 0.70496(17) -0.1743(3) 0.27733(13) 0.0544(5) Uani 1 1 d . . .
H9A H 0.7451 -0.2905 0.2650 0.065 Uiso 1 1 calc R . .
H9B H 0.6845 -0.1876 0.3414 0.065 Uiso 1 1 calc R . .
C10 C 0.61547(16) -0.1730(3) 0.20752(13) 0.0552(5) Uani 1 1 d . . .
H10A H 0.5872 -0.3072 0.2031 0.066 Uiso 1 1 calc R . .
H10B H 0.5666 -0.0826 0.2300 0.066 Uiso 1 1 calc R . .
C14 C 0.73066(12) 0.0563(3) 0.01237(10) 0.0395(4) Uani 1 1 d . . .
H14 H 0.7914 0.1336 0.0085 0.047 Uiso 1 1 calc R . .
C15 C 0.65029(13) 0.1176(3) -0.06581(11) 0.0450(4) Uani 1 1 d . . .
H15A H 0.6792 0.1629 -0.1227 0.054 Uiso 1 1 calc R . .
H15B H 0.6064 0.0057 -0.0825 0.054 Uiso 1 1 calc R . .
C16 C 0.59574(15) 0.2882(3) -0.02143(13) 0.0527(5) Uani 1 1 d . . .
H16A H 0.6259 0.4168 -0.0339 0.063 Uiso 1 1 calc R . .
H16B H 0.5274 0.2914 -0.0471 0.063 Uiso 1 1 calc R . .
C17 C 0.60320(11) 0.2452(2) 0.08360(12) 0.0405(4) Uani 1 1 d . . .
N1 N 0.64017(11) -0.1086(2) 0.11364(10) 0.0436(4) Uani 1 1 d . . .
N2 N 0.69582(14) -0.2453(2) 0.06679(11) 0.0569(5) Uani 1 1 d . . .
N3 N 0.74846(14) -0.1620(3) 0.01013(11) 0.0561(4) Uani 1 1 d . . .
O1 O 0.93725(11) 0.5244(3) 0.28041(10) 0.0680(5) Uani 1 1 d . . .
O2 O 0.95832(11) 0.3104(3) 0.41018(10) 0.0682(5) Uani 1 1 d . . .
O3 O 0.55365(11) 0.3151(2) 0.14185(11) 0.0656(4) Uani 1 1 d . . .

loop_
_atom_site_aniso_label
_atom_site_aniso_U_11
_atom_site_aniso_U_22
_atom_site_aniso_U_33
_atom_site_aniso_U_23
_atom_site_aniso_U_13
_atom_site_aniso_U_12
C1 0.0356(7) 0.0303(7) 0.0305(7) -0.0016(5) 0.0036(5) -0.0020(5)
C2 0.0357(7) 0.0320(7) 0.0289(7) -0.0037(5) 0.0038(5) 0.0009(5)
C3 0.0415(8) 0.0377(8) 0.0350(8) 0.0004(6) 0.0033(6) -0.0045(6)
C4 0.0386(8) 0.0512(9) 0.0408(8) -0.0069(7) 0.0056(7) -0.0105(7)
C5 0.0788(15) 0.133(2) 0.0546(13) 0.0007(14) -0.0119(11) -0.0565(17)
C6 0.0394(8) 0.0662(11) 0.0316(7) -0.0071(7) -0.0012(6) -0.0028(8)
C7 0.0567(10) 0.0519(10) 0.0300(7) 0.0023(7) -0.0001(7) 0.0039(8)
C8 0.0507(9) 0.0339(8) 0.0302(7) -0.0017(6) 0.0050(6) 0.0010(6)
C9 0.0878(14) 0.0380(9) 0.0370(9) 0.0053(7) 0.0027(9) -0.0122(9)
C10 0.0750(12) 0.0458(10) 0.0454(10) 0.0043(7) 0.0079(9) -0.0245(9)
C14 0.0410(8) 0.0474(9) 0.0301(7) -0.0024(6) 0.0034(6) 0.0026(7)
C15 0.0516(9) 0.0485(9) 0.0337(8) 0.0021(7) -0.0036(7) -0.0042(7)
C16 0.0578(10) 0.0474(10) 0.0495(10) 0.0026(8) -0.0135(8) 0.0075(8)
C17 0.0357(7) 0.0362(8) 0.0493(9) -0.0042(7) 0.0018(6) 0.0001(6)
N1 0.0595(8) 0.0338(7) 0.0370(7) -0.0021(5) 0.0013(6) -0.0096(6)
N2 0.0918(12) 0.0383(8) 0.0385(8) -0.0089(6) -0.0072(8) 0.0070(8)
N3 0.0782(11) 0.0537(10) 0.0357(8) -0.0092(7) 0.0007(7) 0.0209(8)
O1 0.0652(9) 0.0813(11) 0.0555(8) -0.0031(7) -0.0055(7) -0.0404(8)
O2 0.0567(8) 0.1026(13) 0.0426(7) -0.0050(7) -0.0105(6) -0.0244(8)
O3 0.0580(8) 0.0680(10) 0.0733(10) -0.0031(7) 0.0202(7) 0.0202(7)

loop_
_atom_type_symbol
_atom_type_description
_atom_type_scat_dispersion_real
_atom_type_scat_dispersion_imag
_atom_type_scat_source
C C 0.0033 0.0016 'International Tables Vol C Tables 4.2.6.8 and 6.1.1.4'
H H 0.0000 0.0000 'International Tables Vol C Tables 4.2.6.8 and 6.1.1.4'
N N 0.0061 0.0033 'International Tables Vol C Tables 4.2.6.8 and 6.1.1.4'
O O 0.0106 0.0060 'International Tables Vol C Tables 4.2.6.8 and 6.1.1.4'

loop_
_geom_angle_atom_site_label_1
_geom_angle_atom_site_label_2
_geom_angle_atom_site_label_3
_geom_angle
_geom_angle_site_symmetry_1
_geom_angle_site_symmetry_3
_geom_angle_publ_flag
N1 C1 C2 113.02(12) . . ?
N1 C1 C14 97.06(11) . . ?
C2 C1 C14 117.35(12) . . ?
N1 C1 C17 107.98(12) . . ?
C2 C1 C17 114.97(12) . . ?
C14 C1 C17 104.63(12) . . ?
C8 C2 C3 121.24(14) . . ?
C8 C2 C1 121.17(13) . . ?
C3 C2 C1 117.57(13) . . ?
C4 C3 C2 117.16(15) . . ?
C4 C3 H3 121.4 . . ?
C2 C3 H3 121.4 . . ?
C3 C4 O1 128.11(17) . . ?
C3 C4 C6 121.93(16) . . ?
O1 C4 C6 109.94(15) . . ?
O2 C5 O1 109.26(16) . . ?
O2 C5 H5A 109.8 . . ?
O1 C5 H5A 109.8 . . ?
O2 C5 H5B 109.8 . . ?
O1 C5 H5B 109.8 . . ?
H5A C5 H5B 108.3 . . ?
C7 C6 O2 128.28(17) . . ?
C7 C6 C4 122.11(15) . . ?
O2 C6 C4 109.55(16) . . ?
C6 C7 C8 117.60(16) . . ?
C6 C7 H7 121.2 . . ?
C8 C7 H7 121.2 . . ?
C2 C8 C7 119.93(15) . . ?
C2 C8 C9 121.56(14) . . ?
C7 C8 C9 118.52(15) . . ?
C10 C9 C8 112.68(14) . . ?
C10 C9 H9A 109.1 . . ?
C8 C9 H9A 109.1 . . ?
C10 C9 H9B 109.1 . . ?
C8 C9 H9B 109.1 . . ?
H9A C9 H9B 107.8 . . ?
N1 C10 C9 110.92(16) . . ?
N1 C10 H10A 109.5 . . ?
C9 C10 H10A 109.5 . . ?
N1 C10 H10B 109.5 . . ?
C9 C10 H10B 109.5 . . ?
H10A C10 H10B 108.0 . . ?
N3 C14 C1 104.19(13) . . ?
N3 C14 C15 110.75(14) . . ?
C1 C14 C15 105.63(13) . . ?
N3 C14 H14 111.9 . . ?
C1 C14 H14 111.9 . . ?
C15 C14 H14 111.9 . . ?
C16 C15 C14 104.30(13) . . ?
C16 C15 H15A 110.9 . . ?
C14 C15 H15A 110.9 . . ?
C16 C15 H15B 110.9 . . ?
C14 C15 H15B 110.9 . . ?
H15A C15 H15B 108.9 . . ?
C17 C16 C15 105.66(14) . . ?
C17 C16 H16A 110.6 . . ?
C15 C16 H16A 110.6 . . ?
C17 C16 H16B 110.6 . . ?
C15 C16 H16B 110.6 . . ?
H16A C16 H16B 108.7 . . ?
O3 C17 C16 127.28(16) . . ?
O3 C17 C1 123.78(16) . . ?
C16 C17 C1 108.94(13) . . ?
N2 N1 C10 114.73(15) . . ?
N2 N1 C1 107.97(13) . . ?
C10 N1 C1 117.01(13) . . ?
N3 N2 N1 112.48(15) . . ?
N2 N3 C14 108.56(14) . . ?
C4 O1 C5 104.52(17) . . ?
C6 O2 C5 104.97(15) . . ?

loop_
_geom_bond_atom_site_label_1
_geom_bond_atom_site_label_2
_geom_bond_distance
_geom_bond_site_symmetry_2
_geom_bond_publ_flag
C1 N1 1.4680(19) . ?
C1 C2 1.5111(19) . ?
C1 C14 1.532(2) . ?
C1 C17 1.538(2) . ?
C2 C8 1.392(2) . ?
C2 C3 1.407(2) . ?
C3 C4 1.360(2) . ?
C3 H3 0.9300 . ?
C4 O1 1.375(2) . ?
C4 C6 1.383(3) . ?
C5 O2 1.415(3) . ?
C5 O1 1.420(3) . ?
C5 H5A 0.9700 . ?
C5 H5B 0.9700 . ?
C6 C7 1.361(3) . ?
C6 O2 1.374(2) . ?
C7 C8 1.410(2) . ?
C7 H7 0.9300 . ?
C8 C9 1.508(2) . ?
C9 C10 1.498(3) . ?
C9 H9A 0.9700 . ?
C9 H9B 0.9700 . ?
C10 N1 1.456(2) . ?
C10 H10A 0.9700 . ?
C10 H10B 0.9700 . ?
C14 N3 1.470(2) . ?
C14 C15 1.538(2) . ?
C14 H14 0.9800 . ?
C15 C16 1.519(3) . ?
C15 H15A 0.9700 . ?
C15 H15B 0.9700 . ?
C16 C17 1.500(2) . ?
C16 H16A 0.9700 . ?
C16 H16B 0.9700 . ?
C17 O3 1.200(2) . ?
N1 N2 1.386(2) . ?
N2 N3 1.248(2) . ?

loop_
_geom_torsion_atom_site_label_1
_geom_torsion_atom_site_label_2
_geom_torsion_atom_site_label_3
_geom_torsion_atom_site_label_4
_geom_torsion
_geom_torsion_site_symmetry_1
_geom_torsion_site_symmetry_2
_geom_torsion_site_symmetry_3
_geom_torsion_site_symmetry_4
_geom_torsion_publ_flag
N1 C1 C2 C8 -5.05(19) . . . . ?
C14 C1 C2 C8 -116.77(16) . . . . ?
C17 C1 C2 C8 119.55(15) . . . . ?
N1 C1 C2 C3 173.55(13) . . . . ?
C14 C1 C2 C3 61.83(18) . . . . ?
C17 C1 C2 C3 -61.85(17) . . . . ?
C8 C2 C3 C4 1.5(2) . . . . ?
C1 C2 C3 C4 -177.09(14) . . . . ?
C2 C3 C4 O1 -178.32(16) . . . . ?
C2 C3 C4 C6 0.0(2) . . . . ?
C3 C4 C6 C7 -1.2(3) . . . . ?
O1 C4 C6 C7 177.45(16) . . . . ?
C3 C4 C6 O2 -178.44(16) . . . . ?
O1 C4 C6 O2 0.2(2) . . . . ?
O2 C6 C7 C8 177.48(17) . . . . ?
C4 C6 C7 C8 0.7(3) . . . . ?
C3 C2 C8 C7 -1.9(2) . . . . ?
C1 C2 C8 C7 176.63(14) . . . . ?
C3 C2 C8 C9 178.11(15) . . . . ?
C1 C2 C8 C9 -3.3(2) . . . . ?
C6 C7 C8 C2 0.8(2) . . . . ?
C6 C7 C8 C9 -179.26(16) . . . . ?
C2 C8 C9 C10 -17.5(2) . . . . ?
C7 C8 C9 C10 162.56(16) . . . . ?
C8 C9 C10 N1 45.9(2) . . . . ?
N1 C1 C14 N3 -28.50(15) . . . . ?
C2 C1 C14 N3 92.01(16) . . . . ?
C17 C1 C14 N3 -139.21(13) . . . . ?
N1 C1 C14 C15 88.25(14) . . . . ?
C2 C1 C14 C15 -151.23(13) . . . . ?
C17 C1 C14 C15 -22.46(16) . . . . ?
N3 C14 C15 C16 145.19(15) . . . . ?
C1 C14 C15 C16 32.97(17) . . . . ?
C14 C15 C16 C17 -30.42(18) . . . . ?
C15 C16 C17 O3 -162.51(18) . . . . ?
C15 C16 C17 C1 16.77(18) . . . . ?
N1 C1 C17 O3 80.37(19) . . . . ?
C2 C1 C17 O3 -46.8(2) . . . . ?
C14 C1 C17 O3 -177.02(17) . . . . ?
N1 C1 C17 C16 -98.94(15) . . . . ?
C2 C1 C17 C16 133.86(14) . . . . ?
C14 C1 C17 C16 3.67(17) . . . . ?
C9 C10 N1 N2 70.05(19) . . . . ?
C9 C10 N1 C1 -58.0(2) . . . . ?
C2 C1 N1 N2 -94.83(14) . . . . ?
C14 C1 N1 N2 28.93(14) . . . . ?
C17 C1 N1 N2 136.85(13) . . . . ?
C2 C1 N1 C10 36.4(2) . . . . ?
C14 C1 N1 C10 160.15(16) . . . . ?
C17 C1 N1 C10 -91.93(18) . . . . ?
C10 N1 N2 N3 -152.11(15) . . . . ?
C1 N1 N2 N3 -19.66(18) . . . . ?
N1 N2 N3 C14 -1.0(2) . . . . ?
C1 C14 N3 N2 20.01(19) . . . . ?
C15 C14 N3 N2 -93.13(16) . . . . ?
C3 C4 O1 C5 -173.7(2) . . . . ?
C6 C4 O1 C5 7.8(2) . . . . ?
O2 C5 O1 C4 -13.0(3) . . . . ?
C7 C6 O2 C5 174.8(2) . . . . ?
C4 C6 O2 C5 -8.1(2) . . . . ?
O1 C5 O2 C6 13.1(3) . . . . ?
